data_8000325
loop_
_publ_author_name
'Wang, Ryan Taoran'
'Xu, Alex Fan'
'Chen, Jason Yuanzhe'
'Yang, Lory Wenjuan'
'Xu, Gu'
'Jarvis, Victoria'
'Britten, James F.'

_publ_section_title
;
 Reversing Organic-Inorganic Hybrid Perovskite Degradation in Water via pH
 and Hydrogen Bonds.
;
_journal_issue 22
_journal_name_full 'The journal of physical chemistry letters'
_journal_page_first 7245
_journal_page_last 7250
_journal_paper_doi 10.1021/acs.jpclett.9b02972
_journal_volume 10
_journal_year 2019
_chemical_formula_moiety 'I, 0.13(C8 H48 N8)'
_chemical_formula_sum 'C H6 I N'
_chemical_formula_weight 158.97
_space_group_crystal_system tetragonal
_space_group_IT_number 129
_space_group_name_Hall '-P 4a 2a'
_space_group_name_H-M_alt 'P 4/n m m :2'
_atom_sites_solution_hydrogens geom
_atom_sites_solution_primary dual
_audit_creation_date 2019-02-02
_audit_creation_method
;
Olex2 1.2
(compiled 2018.05.29 svn.r3508 for OlexSys, GUI svn.r5506)
;
_cell_angle_alpha 90
_cell_angle_beta 90
_cell_angle_gamma 90
_cell_formula_units_Z 2
_cell_length_a 5.124(3)
_cell_length_b 5.124(3)
_cell_length_c 9.039(5)
_cell_measurement_reflns_used 916
_cell_measurement_temperature 295(2)
_cell_measurement_theta_max 27.01
_cell_measurement_theta_min 2.25
_cell_volume 237.3(2)
_computing_cell_refinement 'SAINT v8.34A (Bruker, 2013)'
_computing_data_reduction 'SAINT v8.34A (Bruker, 2013)'
_computing_molecular_graphics 'Olex2 (Dolomanov et al., 2009)'
_computing_publication_material 'Olex2 (Dolomanov et al., 2009)'
_computing_structure_refinement 'ShelXL (Sheldrick, 2015)'
_computing_structure_solution 'ShelXT (Sheldrick, 2015)'
_diffrn_ambient_temperature 295.15
_diffrn_measured_fraction_theta_full 1.000
_diffrn_measured_fraction_theta_max 0.996
_diffrn_measurement_device_type 'Bruker APEX-II CCD'
_diffrn_measurement_method '\f and \w scans'
_diffrn_radiation_type MoK\a
_diffrn_radiation_wavelength 0.71073
_diffrn_reflns_av_R_equivalents 0.0246
_diffrn_reflns_av_unetI/netI 0.0178
_diffrn_reflns_Laue_measured_fraction_full 1.000
_diffrn_reflns_Laue_measured_fraction_max 0.996
_diffrn_reflns_limit_h_max 7
_diffrn_reflns_limit_h_min -7
_diffrn_reflns_limit_k_max 7
_diffrn_reflns_limit_k_min -5
_diffrn_reflns_limit_l_max 11
_diffrn_reflns_limit_l_min -13
_diffrn_reflns_number 1917
_diffrn_reflns_point_group_measured_fraction_full 1.000
_diffrn_reflns_point_group_measured_fraction_max 0.996
_diffrn_reflns_theta_full 25.242
_diffrn_reflns_theta_max 30.737
_diffrn_reflns_theta_min 2.253
_diffrn_standards_number 0
_exptl_absorpt_coefficient_mu 6.543
_exptl_absorpt_correction_T_max 0.3340
_exptl_absorpt_correction_T_min 0.0926
_exptl_absorpt_correction_type multi-scan
_exptl_absorpt_process_details
'SADABS-2014/4 (Bruker,2014/4) was used for absorption correction. wR2(int) was 0.0759 before and 0.0427 after correction. The Ratio of minimum to maximum transmission is 0.2772. The \l/2 correction factor is 0.00150.'
_exptl_crystal_colour colourless
_exptl_crystal_colour_primary colourless
_exptl_crystal_density_diffrn 2.224
_exptl_crystal_description plate
_exptl_crystal_F_000 144
_exptl_crystal_size_max 0.29
_exptl_crystal_size_mid 0.284
_exptl_crystal_size_min 0.088
_refine_diff_density_max 2.209
_refine_diff_density_min -1.680
_refine_diff_density_rms 0.186
_refine_ls_extinction_method none
_refine_ls_goodness_of_fit_ref 1.160
_refine_ls_hydrogen_treatment constr
_refine_ls_matrix_type full
_refine_ls_number_parameters 12
_refine_ls_number_reflns 255
_refine_ls_number_restraints 0
_refine_ls_restrained_S_all 1.160
_refine_ls_R_factor_all 0.0399
_refine_ls_R_factor_gt 0.0370
_refine_ls_shift/su_max 0.454
_refine_ls_shift/su_mean 0.063
_refine_ls_structure_factor_coef Fsqd
_refine_ls_weighting_details 'w=1/[\s^2^(Fo^2^)+(0.0419P)^2^+1.0211P] where P=(Fo^2^+2Fc^2^)/3'
_refine_ls_weighting_scheme calc
_refine_ls_wR_factor_gt 0.0952
_refine_ls_wR_factor_ref 0.0976
_reflns_Friedel_coverage 0.000
_reflns_number_gt 234
_reflns_number_total 255
_reflns_threshold_expression 'I > 2\s(I)'
_cod_data_source_file jz9b02972_si_002.cif
_cod_data_source_block tabeart_0m
_cod_depositor_comments 'Adding full bibliography for 8000325.cif.'
_cod_original_cell_volume 237.3(3)
_cod_original_sg_symbol_H-M 'P 4/n m m'
_cod_database_code 8000325
_shelx_shelxl_version_number 2018/3
_shelx_space_group_comment
;
The symmetry employed for this shelxl refinement is uniquely defined
by the following loop, which should always be used as a source of
symmetry information in preference to the above space-group names.
They are only intended as comments.
;
_shelx_estimated_absorpt_t_max 0.597
_shelx_estimated_absorpt_t_min 0.253
_olex2_refinement_description
;
1. Fixed Uiso
 At 1.2 times of:
  All N(H,H,H) groups
 At 1.5 times of:
  All C(H,H,H) groups
2. Others
 Fixed Sof: H00C(0.125) H00B(0.125) H00A(0.125) H1B(0.125) H1A(0.125) H1C(0.125)
3.a Idealised Me refined as rotating group:
 N002(H00C,H00B,H00A), C1(H1B,H1A,H1C)
;
_olex2_submission_special_instructions 'No special instructions were received'

loop_
_space_group_symop_operation_xyz
'x, y, z'
'-x+1/2, -y+1/2, z'
'-y+1/2, x, z'
'y, -x+1/2, z'
'-x, y+1/2, -z'
'x+1/2, -y, -z'
'y+1/2, x+1/2, -z'
'-y, -x, -z'
'-x, -y, -z'
'x-1/2, y-1/2, -z'
'y-1/2, -x, -z'
'-y, x-1/2, -z'
'x, -y-1/2, z'
'-x-1/2, y, z'
'-y-1/2, -x-1/2, z'
'y, x, z'

loop_
_atom_site_label
_atom_site_type_symbol
_atom_site_fract_x
_atom_site_fract_y
_atom_site_fract_z
_atom_site_U_iso_or_equiv
_atom_site_adp_type
_atom_site_occupancy
_atom_site_site_symmetry_order
_atom_site_calc_flag
_atom_site_refinement_flags_posn
_atom_site_refinement_flags_adp
_atom_site_refinement_flags_occupancy
_atom_site_disorder_assembly
_atom_site_disorder_group
I001 I 0.250000 0.250000 0.68959(11) 0.0485(3) Uani 1 8 d S T P . .
N002 N 0.250000 0.250000 0.2926(12) 0.044(3) Uani 1 8 d S T P . .
H00C H 0.412001 0.226137 0.325471 0.053 Uiso 0.125 1 calc GR . . A -1
H00B H 0.148333 0.121635 0.325471 0.053 Uiso 0.125 1 calc GR . . A -1
H00A H 0.189666 0.402229 0.325471 0.053 Uiso 0.125 1 calc GR . . A -1
C1 C 0.250000 0.250000 0.132(2) 0.087(7) Uani 1 8 d S T P . .
H1B H 0.113227 0.361762 0.097061 0.130 Uiso 0.125 1 calc GR . . B -1
H1A H 0.221597 0.075670 0.097061 0.130 Uiso 0.125 1 calc GR . . B -1
H1C H 0.415175 0.312568 0.097061 0.130 Uiso 0.125 1 calc GR . . B -1

loop_
_atom_site_aniso_label
_atom_site_aniso_U_11
_atom_site_aniso_U_22
_atom_site_aniso_U_33
_atom_site_aniso_U_23
_atom_site_aniso_U_13
_atom_site_aniso_U_12
I001 0.0420(4) 0.0420(4) 0.0615(6) 0.000 0.000 0.000
N002 0.043(4) 0.043(4) 0.047(6) 0.000 0.000 0.000
C1 0.107(12) 0.107(12) 0.048(8) 0.000 0.000 0.000

loop_
_atom_type_symbol
_atom_type_description
_atom_type_scat_dispersion_real
_atom_type_scat_dispersion_imag
_atom_type_scat_source
C C 0.0033 0.0016 'International Tables Vol C Tables 4.2.6.8 and 6.1.1.4'
H H 0.0000 0.0000 'International Tables Vol C Tables 4.2.6.8 and 6.1.1.4'
I I -0.4742 1.8119 'International Tables Vol C Tables 4.2.6.8 and 6.1.1.4'
N N 0.0061 0.0033 'International Tables Vol C Tables 4.2.6.8 and 6.1.1.4'

loop_
_geom_bond_atom_site_label_1
_geom_bond_atom_site_label_2
_geom_bond_distance
N002 C1 1.45(2)
